data_4313634
loop_
_publ_author_name
'Douglas B. Grotjahn'
'Sang Van'
'David Combs'
'Daniel A. Lev'
'Christian Schneider'
'Christopher D. Incarvito'
'Kim-Chung Lam'
'Gene Rossi'
'Arnold L. Rheingold'
'Marc Rideout'
'Christoph Meyer'
'Genaro Hernandez'
'Lupe Mejorado'

_publ_contact_author A.Rheingold
_publ_contact_author_email arnrhein@udel.edu
_publ_section_title
;
 Substituent Control of Hydrogen Bonding in Palladium(II)-Pyrazole
 Complexes
;
_journal_name_full 'Inorganic Chemistry'
_journal_page_first 3347
_journal_page_last 3355
_journal_paper_doi 10.1021/ic026104n
_journal_volume 42
_journal_year 2003
_chemical_formula_sum 'C21 H25 Cl2 N2 P Pd'
_chemical_formula_weight 513.70
_chemical_name_systematic
; 
 ? 
;
_space_group_IT_number 14
_symmetry_cell_setting monoclinic
_symmetry_space_group_name_Hall '-P 2ybc'
_symmetry_space_group_name_H-M 'P 1 21/c 1'
_atom_sites_solution_hydrogens geom
_atom_sites_solution_primary direct
_atom_sites_solution_secondary difmap
_audit_creation_method SHELXL-97
_cell_angle_alpha 90.00
_cell_angle_beta 117.2380(10)
_cell_angle_gamma 90.00
_cell_formula_units_Z 8
_cell_length_a 21.6515(14)
_cell_length_b 9.7465(6)
_cell_length_c 23.3093(15)
_cell_measurement_temperature 153(2)
_cell_volume 4373.4(5)
_computing_cell_refinement 'Bruker SMART'
_computing_data_collection 'Bruker SMART'
_computing_data_reduction 'Bruker SHELXTL'
_computing_molecular_graphics 'Bruker SHELXTL'
_computing_publication_material 'Bruker SHELXTL'
_computing_structure_refinement 'SHELXL-97 (Sheldrick, 1997)'
_computing_structure_solution 'SHELXS-97 (Sheldrick, 1990)'
_diffrn_ambient_temperature 153(2)
_diffrn_measured_fraction_theta_full 0.969
_diffrn_measured_fraction_theta_max 0.969
_diffrn_measurement_device_type 'CCD area detector'
_diffrn_measurement_method 'phi and omega scans'
_diffrn_radiation_monochromator graphite
_diffrn_radiation_source 'fine-focus sealed tube'
_diffrn_radiation_type MoK\a
_diffrn_radiation_wavelength 0.71073
_diffrn_reflns_av_R_equivalents 0.0424
_diffrn_reflns_av_sigmaI/netI 0.0350
_diffrn_reflns_limit_h_max 27
_diffrn_reflns_limit_h_min -28
_diffrn_reflns_limit_k_max 12
_diffrn_reflns_limit_k_min -12
_diffrn_reflns_limit_l_max 31
_diffrn_reflns_limit_l_min -30
_diffrn_reflns_number 49800
_diffrn_reflns_theta_full 28.28
_diffrn_reflns_theta_max 28.28
_diffrn_reflns_theta_min 1.06
_exptl_absorpt_coefficient_mu 1.175
_exptl_absorpt_correction_T_max 0.7990
_exptl_absorpt_correction_T_min 0.5912
_exptl_absorpt_correction_type SADABS
_exptl_crystal_colour Yellow
_exptl_crystal_density_diffrn 1.560
_exptl_crystal_density_method 'not measured'
_exptl_crystal_description Plate
_exptl_crystal_F_000 2080
_exptl_crystal_size_max 0.50
_exptl_crystal_size_mid 0.20
_exptl_crystal_size_min 0.20
_refine_diff_density_max 0.696
_refine_diff_density_min -0.580
_refine_diff_density_rms 0.094
_refine_ls_extinction_method none
_refine_ls_goodness_of_fit_ref 1.095
_refine_ls_hydrogen_treatment mixed
_refine_ls_matrix_type full
_refine_ls_number_parameters 487
_refine_ls_number_reflns 10495
_refine_ls_number_restraints 0
_refine_ls_restrained_S_all 1.095
_refine_ls_R_factor_all 0.0550
_refine_ls_R_factor_gt 0.0417
_refine_ls_shift/su_max 0.006
_refine_ls_shift/su_mean 0.001
_refine_ls_structure_factor_coef Fsqd
_refine_ls_weighting_details 'calc w=1/[\s^2^(Fo^2^)+(0.0337P)^2^+4.4083P] where P=(Fo^2^+2Fc^2^)/3'
_refine_ls_weighting_scheme calc
_refine_ls_wR_factor_gt 0.0838
_refine_ls_wR_factor_ref 0.0894
_reflns_number_gt 8613
_reflns_number_total 10495
_reflns_threshold_expression >2sigma(I)
_cod_data_source_file ic026104nsi20021012_032757_6.cif
_cod_data_source_block 27d
_cod_depositor_comments
;
The following automatic conversions were performed:

'_symmetry_cell_setting' value 'Monoclinic' changed to 'monoclinic'
according to the built-in table from CIF Core dictionary named
'cif_core.dic' version 2.4.1 from 2010-06-29.

Automatic conversion script
Id: cif_fix_values 1646 2011-03-28 12:23:43Z adriana 
;
_cod_database_code 4313634

loop_
_symmetry_equiv_pos_as_xyz
'x, y, z'
'-x, y+1/2, -z+1/2'
'-x, -y, -z'
'x, -y-1/2, z-1/2'

loop_
_atom_site_label
_atom_site_type_symbol
_atom_site_fract_x
_atom_site_fract_y
_atom_site_fract_z
_atom_site_U_iso_or_equiv
_atom_site_adp_type
_atom_site_occupancy
_atom_site_symmetry_multiplicity
_atom_site_calc_flag
_atom_site_refinement_flags
_atom_site_disorder_assembly
_atom_site_disorder_group
C1 C 0.28330(16) 0.6487(3) 0.17693(15) 0.0245(7) Uani 1 1 d . . .
C2 C 0.31564(16) 0.5329(3) 0.16937(15) 0.0254(7) Uani 1 1 d . . .
H2A H 0.2954 0.4647 0.1369 0.031 Uiso 1 1 calc R . .
C3 C 0.38373(16) 0.5355(3) 0.21861(15) 0.0245(7) Uani 1 1 d . . .
C4 C 0.43910(16) 0.4312(3) 0.23186(16) 0.0261(7) Uani 1 1 d . . .
H4A H 0.4271 0.3782 0.1919 0.031 Uiso 1 1 calc R . .
H4B H 0.4398 0.3665 0.2649 0.031 Uiso 1 1 calc R . .
C5 C 0.51185(16) 0.4911(3) 0.25527(15) 0.0244(7) Uani 1 1 d . . .
H5A H 0.5104 0.5642 0.2252 0.029 Uiso 1 1 calc R . .
H5B H 0.5435 0.4183 0.2549 0.029 Uiso 1 1 calc R . .
C6 C 0.21083(17) 0.7036(4) 0.13670(16) 0.0281(7) Uani 1 1 d . . .
C7 C 0.18836(19) 0.7952(5) 0.17737(19) 0.0438(10) Uani 1 1 d . . .
H7A H 0.1878 0.7412 0.2126 0.066 Uiso 1 1 calc R . .
H7B H 0.1417 0.8315 0.1501 0.066 Uiso 1 1 calc R . .
H7C H 0.2212 0.8715 0.1954 0.066 Uiso 1 1 calc R . .
C8 C 0.21160(19) 0.7880(4) 0.08115(17) 0.0349(8) Uani 1 1 d . . .
H8A H 0.2436 0.8656 0.0989 0.052 Uiso 1 1 calc R . .
H8B H 0.1647 0.8223 0.0533 0.052 Uiso 1 1 calc R . .
H8C H 0.2270 0.7297 0.0559 0.052 Uiso 1 1 calc R . .
C9 C 0.16051(18) 0.5828(4) 0.10923(19) 0.0407(9) Uani 1 1 d . . .
H9A H 0.1600 0.5298 0.1447 0.061 Uiso 1 1 calc R . .
H9B H 0.1757 0.5237 0.0840 0.061 Uiso 1 1 calc R . .
H9C H 0.1137 0.6175 0.0813 0.061 Uiso 1 1 calc R . .
C10 C 0.54923(16) 0.4162(3) 0.38600(15) 0.0225(6) Uani 1 1 d . . .
C11 C 0.58192(18) 0.2948(4) 0.38294(17) 0.0313(8) Uani 1 1 d . . .
H11A H 0.6075 0.2921 0.3590 0.038 Uiso 1 1 calc R . .
C12 C 0.57708(19) 0.1785(4) 0.41482(18) 0.0361(8) Uani 1 1 d . . .
H12A H 0.5988 0.0957 0.4121 0.043 Uiso 1 1 calc R . .
C13 C 0.54064(19) 0.1825(4) 0.45067(17) 0.0354(8) Uani 1 1 d . . .
H13A H 0.5370 0.1021 0.4720 0.042 Uiso 1 1 calc R . .
C14 C 0.50970(18) 0.3026(4) 0.45548(17) 0.0332(8) Uani 1 1 d . . .
H14A H 0.4857 0.3054 0.4809 0.040 Uiso 1 1 calc R . .
C15 C 0.51353(17) 0.4202(4) 0.42311(16) 0.0267(7) Uani 1 1 d . . .
H15A H 0.4920 0.5028 0.4263 0.032 Uiso 1 1 calc R . .
C16 C 0.63531(16) 0.6058(3) 0.35719(16) 0.0231(6) Uani 1 1 d . . .
C17 C 0.65756(17) 0.6201(3) 0.30964(17) 0.0267(7) Uani 1 1 d . . .
H17A H 0.6260 0.6059 0.2655 0.032 Uiso 1 1 calc R . .
C18 C 0.72647(18) 0.6552(4) 0.32779(19) 0.0329(8) Uani 1 1 d . . .
H18A H 0.7418 0.6634 0.2957 0.040 Uiso 1 1 calc R . .
C19 C 0.77263(18) 0.6780(4) 0.39148(19) 0.0345(8) Uani 1 1 d . . .
H19A H 0.8191 0.7042 0.4030 0.041 Uiso 1 1 calc R . .
C20 C 0.75099(17) 0.6625(4) 0.43891(17) 0.0324(8) Uani 1 1 d . . .
H20A H 0.7829 0.6769 0.4830 0.039 Uiso 1 1 calc R . .
C21 C 0.68278(17) 0.6261(4) 0.42169(16) 0.0290(7) Uani 1 1 d . . .
H21A H 0.6683 0.6148 0.4542 0.035 Uiso 1 1 calc R . .
C22 C 0.21011(16) 0.4979(3) 0.32343(15) 0.0242(7) Uani 1 1 d . . .
C23 C 0.17528(17) 0.6116(4) 0.32931(15) 0.0264(7) Uani 1 1 d . . .
H23A H 0.1936 0.6802 0.3618 0.032 Uiso 1 1 calc R . .
C24 C 0.10840(16) 0.6061(3) 0.27866(15) 0.0229(6) Uani 1 1 d . . .
C25 C 0.05121(16) 0.7076(3) 0.26327(16) 0.0265(7) Uani 1 1 d . . .
H25A H 0.0516 0.7740 0.2313 0.032 Uiso 1 1 calc R . .
H25B H 0.0605 0.7593 0.3030 0.032 Uiso 1 1 calc R . .
C26 C -0.02130(16) 0.6434(3) 0.23650(15) 0.0237(7) Uani 1 1 d . . .
H26A H -0.0547 0.7141 0.2354 0.028 Uiso 1 1 calc R . .
H26B H -0.0205 0.5694 0.2659 0.028 Uiso 1 1 calc R . .
C27 C 0.28256(16) 0.4443(4) 0.36493(16) 0.0281(7) Uani 1 1 d . . .
C28 C 0.3285(2) 0.5575(5) 0.4071(3) 0.0680(16) Uani 1 1 d . . .
H28A H 0.3324 0.6302 0.3800 0.102 Uiso 1 1 calc R . .
H28B H 0.3747 0.5205 0.4353 0.102 Uiso 1 1 calc R . .
H28C H 0.3081 0.5953 0.4336 0.102 Uiso 1 1 calc R . .
C29 C 0.3124(2) 0.3818(7) 0.3231(2) 0.0755(19) Uani 1 1 d . . .
H29A H 0.3166 0.4530 0.2954 0.113 Uiso 1 1 calc R . .
H29B H 0.2815 0.3090 0.2962 0.113 Uiso 1 1 calc R . .
H29C H 0.3584 0.3432 0.3507 0.113 Uiso 1 1 calc R . .
C30 C 0.2768(2) 0.3306(5) 0.4075(2) 0.0523(12) Uani 1 1 d . . .
H30A H 0.2578 0.3686 0.4350 0.078 Uiso 1 1 calc R . .
H30B H 0.3230 0.2921 0.4346 0.078 Uiso 1 1 calc R . .
H30C H 0.2460 0.2582 0.3802 0.078 Uiso 1 1 calc R . .
C31 C -0.14132(15) 0.5264(3) 0.13019(15) 0.0219(6) Uani 1 1 d . . .
C32 C -0.18691(17) 0.5221(4) 0.06464(17) 0.0300(7) Uani 1 1 d . . .
H32A H -0.1704 0.5417 0.0341 0.036 Uiso 1 1 calc R . .
C33 C -0.25630(18) 0.4895(4) 0.04343(19) 0.0380(9) Uani 1 1 d . . .
H33A H -0.2873 0.4874 -0.0014 0.046 Uiso 1 1 calc R . .
C34 C -0.28040(18) 0.4596(4) 0.0883(2) 0.0377(9) Uani 1 1 d . . .
H34A H -0.3277 0.4354 0.0740 0.045 Uiso 1 1 calc R . .
C35 C -0.23577(18) 0.4654(4) 0.15310(19) 0.0361(9) Uani 1 1 d . . .
H35A H -0.2527 0.4465 0.1834 0.043 Uiso 1 1 calc R . .
C36 C -0.16580(17) 0.4986(3) 0.17510(17) 0.0279(7) Uani 1 1 d . . .
H36A H -0.1352 0.5022 0.2200 0.033 Uiso 1 1 calc R . .
C37 C -0.05493(15) 0.7174(3) 0.10545(15) 0.0204(6) Uani 1 1 d . . .
C38 C -0.03666(16) 0.7008(3) 0.05586(15) 0.0242(7) Uani 1 1 d . . .
H38A H -0.0217 0.6139 0.0486 0.029 Uiso 1 1 calc R . .
C39 C -0.04035(17) 0.8119(4) 0.01689(17) 0.0297(7) Uani 1 1 d . . .
H39A H -0.0289 0.8002 -0.0176 0.036 Uiso 1 1 calc R . .
C40 C -0.06070(18) 0.9398(4) 0.02827(18) 0.0321(8) Uani 1 1 d . . .
H40A H -0.0621 1.0161 0.0023 0.038 Uiso 1 1 calc R . .
C41 C -0.07895(19) 0.9561(4) 0.07769(19) 0.0347(8) Uani 1 1 d . . .
H41A H -0.0931 1.0437 0.0853 0.042 Uiso 1 1 calc R . .
C42 C -0.07678(17) 0.8466(3) 0.11591(17) 0.0279(7) Uani 1 1 d . . .
H42A H -0.0900 0.8584 0.1492 0.034 Uiso 1 1 calc R . .
Cl1 Cl 0.56177(4) 0.80407(8) 0.43217(4) 0.02676(17) Uani 1 1 d . . .
Cl2 Cl 0.39857(4) 0.89952(9) 0.34233(4) 0.02798(17) Uani 1 1 d . . .
Cl3 Cl -0.06144(4) 0.32812(8) 0.06530(4) 0.02752(17) Uani 1 1 d . . .
Cl4 Cl 0.10014(4) 0.22896(8) 0.16375(4) 0.02553(17) Uani 1 1 d . . .
N1 N 0.39383(13) 0.6479(3) 0.25519(12) 0.0226(6) Uani 1 1 d . . .
N2 N 0.33159(13) 0.7152(3) 0.22846(13) 0.0245(6) Uani 1 1 d . . .
H2B H 0.3240 0.7931 0.2433 0.029 Uiso 1 1 calc R . .
N3 N 0.10111(13) 0.4939(3) 0.24263(12) 0.0218(5) Uani 1 1 d . . .
N4 N 0.16385(13) 0.4296(3) 0.27115(12) 0.0236(6) Uani 1 1 d . . .
H4C H 0.1731 0.3524 0.2571 0.028 Uiso 1 1 calc R . .
P1 P 0.54599(4) 0.56206(8) 0.33632(4) 0.01973(16) Uani 1 1 d . . .
P2 P -0.05084(4) 0.57328(8) 0.15614(4) 0.01817(16) Uani 1 1 d . . .
Pd1 Pd 0.473494(12) 0.72370(2) 0.338529(11) 0.01832(6) Uani 1 1 d . . .
Pd2 Pd 0.024001(11) 0.41228(2) 0.159243(11) 0.01709(6) Uani 1 1 d . . .

loop_
_atom_site_aniso_label
_atom_site_aniso_U_11
_atom_site_aniso_U_22
_atom_site_aniso_U_33
_atom_site_aniso_U_23
_atom_site_aniso_U_13
_atom_site_aniso_U_12
C1 0.0223(16) 0.0297(17) 0.0211(15) 0.0020(13) 0.0094(13) -0.0018(13)
C2 0.0223(16) 0.0280(17) 0.0241(16) -0.0007(13) 0.0091(13) -0.0046(13)
C3 0.0238(16) 0.0283(17) 0.0233(16) -0.0011(13) 0.0124(13) -0.0016(13)
C4 0.0244(16) 0.0265(17) 0.0255(16) -0.0036(13) 0.0099(14) 0.0008(13)
C5 0.0232(16) 0.0284(17) 0.0227(15) -0.0037(13) 0.0114(13) 0.0033(13)
C6 0.0207(16) 0.0365(19) 0.0232(16) 0.0022(14) 0.0066(13) 0.0007(14)
C7 0.0280(19) 0.063(3) 0.040(2) -0.001(2) 0.0146(17) 0.0129(19)
C8 0.0313(19) 0.035(2) 0.0296(18) 0.0069(15) 0.0067(15) 0.0008(16)
C9 0.0220(18) 0.048(2) 0.044(2) 0.0058(18) 0.0073(16) -0.0082(16)
C10 0.0171(14) 0.0231(16) 0.0243(15) 0.0030(12) 0.0068(13) 0.0008(12)
C11 0.0295(18) 0.0321(19) 0.037(2) 0.0050(15) 0.0197(16) 0.0054(15)
C12 0.036(2) 0.0268(18) 0.042(2) 0.0083(16) 0.0145(17) 0.0081(16)
C13 0.037(2) 0.0306(19) 0.035(2) 0.0078(16) 0.0125(17) -0.0033(16)
C14 0.0309(18) 0.038(2) 0.037(2) 0.0037(16) 0.0210(16) -0.0040(16)
C15 0.0255(17) 0.0302(18) 0.0277(17) 0.0002(14) 0.0149(14) -0.0003(14)
C16 0.0209(15) 0.0221(16) 0.0301(17) 0.0031(13) 0.0150(13) 0.0029(12)
C17 0.0259(17) 0.0268(17) 0.0329(18) 0.0034(14) 0.0182(15) 0.0034(13)
C18 0.0305(18) 0.034(2) 0.046(2) 0.0082(16) 0.0269(17) 0.0045(15)
C19 0.0238(17) 0.0325(19) 0.049(2) 0.0033(17) 0.0187(17) -0.0012(15)
C20 0.0207(16) 0.040(2) 0.0325(19) -0.0039(16) 0.0084(14) -0.0014(15)
C21 0.0233(16) 0.0368(19) 0.0287(17) -0.0002(15) 0.0134(14) 0.0002(14)
C22 0.0233(16) 0.0269(17) 0.0241(16) 0.0031(13) 0.0123(13) -0.0037(13)
C23 0.0240(16) 0.0304(18) 0.0226(16) -0.0013(13) 0.0088(13) -0.0047(14)
C24 0.0241(16) 0.0249(16) 0.0218(15) -0.0015(12) 0.0123(13) -0.0048(13)
C25 0.0252(17) 0.0255(17) 0.0261(16) -0.0081(13) 0.0095(14) -0.0024(13)
C26 0.0248(16) 0.0261(16) 0.0233(16) -0.0065(13) 0.0135(13) 0.0013(13)
C27 0.0197(16) 0.0361(19) 0.0250(16) 0.0012(14) 0.0074(13) -0.0009(14)
C28 0.028(2) 0.045(3) 0.092(4) -0.010(3) -0.006(2) -0.007(2)
C29 0.033(2) 0.157(6) 0.035(2) 0.003(3) 0.014(2) 0.036(3)
C30 0.033(2) 0.058(3) 0.051(3) 0.025(2) 0.0063(19) 0.000(2)
C31 0.0186(15) 0.0195(15) 0.0293(16) -0.0005(12) 0.0125(13) 0.0014(12)
C32 0.0256(17) 0.0349(19) 0.0317(18) -0.0027(15) 0.0151(15) 0.0013(14)
C33 0.0249(18) 0.047(2) 0.035(2) -0.0114(17) 0.0080(15) -0.0065(16)
C34 0.0216(17) 0.038(2) 0.056(2) -0.0050(18) 0.0197(17) -0.0058(15)
C35 0.0295(19) 0.040(2) 0.048(2) 0.0106(18) 0.0256(18) 0.0022(16)
C36 0.0246(16) 0.0300(18) 0.0324(18) 0.0035(14) 0.0160(14) -0.0001(14)
C37 0.0182(14) 0.0208(16) 0.0241(15) 0.0012(12) 0.0113(12) -0.0005(12)
C38 0.0236(16) 0.0234(16) 0.0279(17) 0.0013(13) 0.0138(14) 0.0020(13)
C39 0.0260(17) 0.0356(19) 0.0329(18) 0.0083(15) 0.0182(15) 0.0037(15)
C40 0.0299(18) 0.0297(18) 0.041(2) 0.0126(16) 0.0204(16) 0.0004(15)
C41 0.037(2) 0.0203(17) 0.054(2) 0.0055(16) 0.0270(19) 0.0044(15)
C42 0.0324(18) 0.0222(17) 0.0374(19) 0.0006(14) 0.0230(16) 0.0020(14)
Cl1 0.0242(4) 0.0291(4) 0.0241(4) -0.0038(3) 0.0085(3) -0.0006(3)
Cl2 0.0244(4) 0.0311(4) 0.0305(4) -0.0040(3) 0.0143(3) 0.0048(3)
Cl3 0.0255(4) 0.0264(4) 0.0251(4) -0.0072(3) 0.0068(3) 0.0012(3)
Cl4 0.0244(4) 0.0275(4) 0.0274(4) -0.0011(3) 0.0141(3) 0.0062(3)
N1 0.0165(12) 0.0258(14) 0.0231(13) -0.0024(11) 0.0069(11) 0.0004(11)
N2 0.0200(13) 0.0262(15) 0.0266(14) -0.0007(11) 0.0100(11) 0.0023(11)
N3 0.0173(12) 0.0259(14) 0.0221(13) -0.0003(11) 0.0091(11) -0.0001(11)
N4 0.0189(13) 0.0257(14) 0.0244(13) 0.0005(11) 0.0083(11) 0.0021(11)
P1 0.0178(4) 0.0223(4) 0.0210(4) 0.0007(3) 0.0105(3) 0.0015(3)
P2 0.0180(4) 0.0183(4) 0.0207(4) -0.0007(3) 0.0109(3) 0.0000(3)
Pd1 0.01664(11) 0.02074(12) 0.01933(12) -0.00033(9) 0.00973(9) 0.00026(9)
Pd2 0.01713(11) 0.01764(12) 0.01819(11) -0.00016(9) 0.00953(9) 0.00058(9)

loop_
_atom_type_symbol
_atom_type_description
_atom_type_scat_dispersion_real
_atom_type_scat_dispersion_imag
_atom_type_scat_source
C C 0.0033 0.0016 'International Tables Vol C Tables 4.2.6.8 and 6.1.1.4'
H H 0.0000 0.0000 'International Tables Vol C Tables 4.2.6.8 and 6.1.1.4'
N N 0.0061 0.0033 'International Tables Vol C Tables 4.2.6.8 and 6.1.1.4'
P P 0.1023 0.0942 'International Tables Vol C Tables 4.2.6.8 and 6.1.1.4'
Cl Cl 0.1484 0.1585 'International Tables Vol C Tables 4.2.6.8 and 6.1.1.4'
Pd Pd -0.9988 1.0072 'International Tables Vol C Tables 4.2.6.8 and 6.1.1.4'

loop_
_geom_angle_atom_site_label_1
_geom_angle_atom_site_label_2
_geom_angle_atom_site_label_3
_geom_angle
_geom_angle_site_symmetry_1
_geom_angle_site_symmetry_3
_geom_angle_publ_flag
N2 C1 C2 106.0(3) . . ?
N2 C1 C6 123.1(3) . . ?
C2 C1 C6 130.8(3) . . ?
C1 C2 C3 106.7(3) . . ?
N1 C3 C2 109.9(3) . . ?
N1 C3 C4 122.8(3) . . ?
C2 C3 C4 127.2(3) . . ?
C3 C4 C5 114.4(3) . . ?
C4 C5 P1 112.2(2) . . ?
C1 C6 C7 110.8(3) . . ?
C1 C6 C9 109.0(3) . . ?
C7 C6 C9 109.9(3) . . ?
C1 C6 C8 107.6(3) . . ?
C7 C6 C8 109.7(3) . . ?
C9 C6 C8 109.8(3) . . ?
C11 C10 C15 119.4(3) . . ?
C11 C10 P1 120.2(3) . . ?
C15 C10 P1 120.1(2) . . ?
C12 C11 C10 120.1(3) . . ?
C11 C12 C13 120.2(3) . . ?
C14 C13 C12 120.3(3) . . ?
C13 C14 C15 120.2(3) . . ?
C14 C15 C10 119.8(3) . . ?
C21 C16 C17 119.2(3) . . ?
C21 C16 P1 119.4(2) . . ?
C17 C16 P1 121.3(3) . . ?
C18 C17 C16 119.4(3) . . ?
C19 C18 C17 121.0(3) . . ?
C18 C19 C20 119.8(3) . . ?
C21 C20 C19 119.9(3) . . ?
C20 C21 C16 120.7(3) . . ?
N4 C22 C23 105.8(3) . . ?
N4 C22 C27 122.2(3) . . ?
C23 C22 C27 131.9(3) . . ?
C22 C23 C24 106.8(3) . . ?
N3 C24 C23 109.9(3) . . ?
N3 C24 C25 122.8(3) . . ?
C23 C24 C25 127.3(3) . . ?
C24 C25 C26 114.2(3) . . ?
C25 C26 P2 112.7(2) . . ?
C28 C27 C22 110.2(3) . . ?
C28 C27 C29 111.4(4) . . ?
C22 C27 C29 110.4(3) . . ?
C28 C27 C30 109.4(3) . . ?
C22 C27 C30 107.3(3) . . ?
C29 C27 C30 108.1(4) . . ?
C32 C31 C36 119.7(3) . . ?
C32 C31 P2 119.1(2) . . ?
C36 C31 P2 121.2(2) . . ?
C33 C32 C31 120.5(3) . . ?
C32 C33 C34 119.7(3) . . ?
C35 C34 C33 120.0(3) . . ?
C34 C35 C36 120.9(3) . . ?
C35 C36 C31 119.3(3) . . ?
C38 C37 C42 119.6(3) . . ?
C38 C37 P2 120.3(2) . . ?
C42 C37 P2 120.1(2) . . ?
C37 C38 C39 119.9(3) . . ?
C40 C39 C38 120.2(3) . . ?
C41 C40 C39 119.8(3) . . ?
C42 C41 C40 120.7(3) . . ?
C41 C42 C37 119.8(3) . . ?
C3 N1 N2 105.2(2) . . ?
C3 N1 Pd1 135.7(2) . . ?
N2 N1 Pd1 119.0(2) . . ?
C1 N2 N1 112.2(3) . . ?
C24 N3 N4 105.3(2) . . ?
C24 N3 Pd2 135.9(2) . . ?
N4 N3 Pd2 118.7(2) . . ?
C22 N4 N3 112.2(3) . . ?
C10 P1 C16 106.72(14) . . ?
C10 P1 C5 104.08(15) . . ?
C16 P1 C5 104.12(15) . . ?
C10 P1 Pd1 111.04(11) . . ?
C16 P1 Pd1 120.00(11) . . ?
C5 P1 Pd1 109.56(11) . . ?
C37 P2 C26 105.68(15) . . ?
C37 P2 C31 104.68(14) . . ?
C26 P2 C31 104.74(14) . . ?
C37 P2 Pd2 112.59(10) . . ?
C26 P2 Pd2 108.89(11) . . ?
C31 P2 Pd2 119.21(10) . . ?
N1 Pd1 P1 91.11(7) . . ?
N1 Pd1 Cl1 178.84(8) . . ?
P1 Pd1 Cl1 88.54(3) . . ?
N1 Pd1 Cl2 90.14(7) . . ?
P1 Pd1 Cl2 178.62(3) . . ?
Cl1 Pd1 Cl2 90.23(3) . . ?
N3 Pd2 P2 91.27(7) . . ?
N3 Pd2 Cl3 178.22(8) . . ?
P2 Pd2 Cl3 87.93(3) . . ?
N3 Pd2 Cl4 90.13(7) . . ?
P2 Pd2 Cl4 176.48(3) . . ?
Cl3 Pd2 Cl4 90.76(3) . . ?

loop_
_geom_bond_atom_site_label_1
_geom_bond_atom_site_label_2
_geom_bond_distance
_geom_bond_site_symmetry_2
_geom_bond_publ_flag
C1 N2 1.344(4) . ?
C1 C2 1.382(5) . ?
C1 C6 1.510(4) . ?
C2 C3 1.394(4) . ?
C3 N1 1.344(4) . ?
C3 C4 1.492(4) . ?
C4 C5 1.527(4) . ?
C5 P1 1.821(3) . ?
C6 C7 1.534(5) . ?
C6 C9 1.532(5) . ?
C6 C8 1.540(5) . ?
C10 C11 1.397(4) . ?
C10 C15 1.400(4) . ?
C10 P1 1.815(3) . ?
C11 C12 1.386(5) . ?
C12 C13 1.388(5) . ?
C13 C14 1.379(5) . ?
C14 C15 1.395(5) . ?
C16 C21 1.393(4) . ?
C16 C17 1.403(4) . ?
C16 P1 1.816(3) . ?
C17 C18 1.394(5) . ?
C18 C19 1.376(5) . ?
C19 C20 1.392(5) . ?
C20 C21 1.388(4) . ?
C22 N4 1.347(4) . ?
C22 C23 1.382(5) . ?
C22 C27 1.510(4) . ?
C23 C24 1.389(4) . ?
C24 N3 1.344(4) . ?
C24 C25 1.495(4) . ?
C25 C26 1.533(4) . ?
C26 P2 1.813(3) . ?
C27 C28 1.509(5) . ?
C27 C29 1.522(5) . ?
C27 C30 1.530(5) . ?
C31 C32 1.389(4) . ?
C31 C36 1.400(4) . ?
C31 P2 1.824(3) . ?
C32 C33 1.387(5) . ?
C33 C34 1.397(5) . ?
C34 C35 1.371(5) . ?
C35 C36 1.397(5) . ?
C37 C38 1.392(4) . ?
C37 C42 1.405(4) . ?
C37 P2 1.811(3) . ?
C38 C39 1.392(4) . ?
C39 C40 1.388(5) . ?
C40 C41 1.387(5) . ?
C41 C42 1.377(5) . ?
Cl1 Pd1 2.2831(8) . ?
Cl2 Pd1 2.3891(8) . ?
Cl3 Pd2 2.2764(8) . ?
Cl4 Pd2 2.4005(8) . ?
N1 N2 1.366(3) . ?
N1 Pd1 2.056(3) . ?
N3 N4 1.361(3) . ?
N3 Pd2 2.056(3) . ?
P1 Pd1 2.2411(8) . ?
P2 Pd2 2.2330(8) . ?

loop_
_geom_hbond_atom_site_label_D
_geom_hbond_atom_site_label_H
_geom_hbond_atom_site_label_A
_geom_hbond_distance_DH
_geom_hbond_distance_HA
_geom_hbond_distance_DA
_geom_hbond_angle_DHA
_geom_hbond_site_symmetry_A
N2 H2B Cl2 0.88 2.37 2.975(3) 126.5 .
N4 H4C Cl4 0.88 2.35 2.972(3) 127.7 .
